data_1564088
loop_
_publ_author_name
'Han, Jing'
'Ye, Na'
'Zhang, Xu'
'Yu, Zhong'
'Wang, Jun'
'Zhang, Yongdi'
'Wan, Yi'

_publ_section_title
;
 Ligand-controlled self-assembly of Ag(I) complexes with cyano-containing
 ligands and their tunable antimicrobial activities
;
_journal_name_full 'Inorganica Chimica Acta'
_journal_page_first 119873
_journal_paper_doi 10.1016/j.ica.2020.119873
_journal_volume 512
_journal_year 2020
_chemical_formula_moiety 'C32 H16 Ag2 F6 N4 O4, 2(C12 H2 F8 O2), H2 O, C6 H6'
_chemical_formula_sum 'C62 H28 Ag2 F22 N4 O9'
_chemical_formula_weight 1606.62
_space_group_crystal_system triclinic
_space_group_IT_number 2
_space_group_name_Hall '-P 1'
_space_group_name_H-M_alt 'P -1'
_atom_sites_solution_hydrogens mixed
_cell_angle_alpha 76.12(2)
_cell_angle_beta 82.706(19)
_cell_angle_gamma 77.964(18)
_cell_formula_units_Z 2
_cell_length_a 12.157(11)
_cell_length_b 14.178(13)
_cell_length_c 17.996(18)
_cell_measurement_reflns_used 8767
_cell_measurement_temperature 296(2)
_cell_measurement_theta_max 26.3211
_cell_measurement_theta_min 2.7653
_cell_volume 2935(5)
_computing_molecular_graphics 'Olex2 (Dolomanov et al., 2009)'
_computing_publication_material 'Olex2 (Dolomanov et al., 2009)'
_computing_structure_refinement 'ShelXL (Sheldrick, 2015)'
_diffrn_ambient_temperature 296.15
_diffrn_measured_fraction_theta_full 0.986
_diffrn_measured_fraction_theta_max 0.986
_diffrn_measurement_device_type bruker-CCD
_diffrn_radiation_type MoK\a
_diffrn_radiation_wavelength 0.71073
_diffrn_reflns_av_R_equivalents 0.0530
_diffrn_reflns_av_unetI/netI 0.1485
_diffrn_reflns_Laue_measured_fraction_full 0.986
_diffrn_reflns_Laue_measured_fraction_max 0.986
_diffrn_reflns_limit_h_max 14
_diffrn_reflns_limit_h_min -14
_diffrn_reflns_limit_k_max 16
_diffrn_reflns_limit_k_min -16
_diffrn_reflns_limit_l_max 17
_diffrn_reflns_limit_l_min -21
_diffrn_reflns_number 14580
_diffrn_reflns_point_group_measured_fraction_full 0.986
_diffrn_reflns_point_group_measured_fraction_max 0.986
_diffrn_reflns_theta_full 25.010
_diffrn_reflns_theta_max 25.010
_diffrn_reflns_theta_min 1.169
_exptl_absorpt_coefficient_mu 0.801
_exptl_crystal_density_diffrn 1.818
_exptl_crystal_description block
_exptl_crystal_F_000 1584
_exptl_crystal_size_max 0.309
_exptl_crystal_size_mid 0.254
_exptl_crystal_size_min 0.133
_refine_diff_density_max 0.603
_refine_diff_density_min -0.933
_refine_diff_density_rms 0.102
_refine_ls_extinction_coef .
_refine_ls_extinction_method none
_refine_ls_goodness_of_fit_ref 0.930
_refine_ls_hydrogen_treatment mixed
_refine_ls_matrix_type full
_refine_ls_number_parameters 883
_refine_ls_number_reflns 10212
_refine_ls_number_restraints 20
_refine_ls_restrained_S_all 0.949
_refine_ls_R_factor_all 0.1790
_refine_ls_R_factor_gt 0.0667
_refine_ls_shift/su_max 0.001
_refine_ls_shift/su_mean 0.000
_refine_ls_structure_factor_coef Fsqd
_refine_ls_weighting_details 'w=1/[\s^2^(Fo^2^)+(0.0643P)^2^] where P=(Fo^2^+2Fc^2^)/3'
_refine_ls_weighting_scheme calc
_refine_ls_wR_factor_gt 0.1341
_refine_ls_wR_factor_ref 0.1784
_reflns_Friedel_coverage 0.000
_reflns_Friedel_fraction_full .
_reflns_Friedel_fraction_max .
_reflns_number_gt 4118
_reflns_number_total 10212
_reflns_threshold_expression 'I > 2\s(I)'
_cod_data_source_file 4.cif
_cod_data_source_block 4
_cod_database_code 1564088
_shelx_space_group_comment
;
The symmetry employed for this shelxl refinement is uniquely defined
by the following loop, which should always be used as a source of
symmetry information in preference to the above space-group names.
They are only intended as comments.
;
_shelx_estimated_absorpt_t_max 0.901
_shelx_estimated_absorpt_t_min 0.790
_olex2_refinement_description
;
1. Fixed Uiso
 At 1.2 times of:
  All C(H) groups, H6A of O6
 At 1.5 times of:
  All O(H,H) groups, H4A of O4, H3A of O3, H5 of O5
2. Restrained distances
 O6-H6A
 0.85 with sigma of 0.02
3. Rigid bond restraints
 C31, C32
 with sigma for 1-2 distances of 1 and sigma for 1-3 distances of 1
 C32, C31
 with sigma for 1-2 distances of 0.001 and sigma for 1-3 distances of 0.001
4. Uiso/Uaniso restraints and constraints
Uanis(F4) \\sim Ueq, Uanis(F6) \\sim Ueq, Uanis(F5) \\sim Ueq: with sigma of
0.01 and sigma for terminal atoms of 0.02
5.a Riding coordinates:
 O5(H5), O3(H3A), O4(H4A), O9(H9A,H9B)
5.b Aromatic/amide H refined with riding coordinates:
 C3(H3), C4(H4), C6(H6), C7(H7), C9(H9), C10(H10), C12(H12), C13(H13),
 C19(H19), C20(H20), C22(H22), C23(H23), C25(H25), C26(H26), C28(H28), C29(H29),
  C57(H57), C58(H58), C59(H59), C60(H60), C61(H61), C62(H62)
5.c Fitted hexagon refined as free rotating group:
 C57(C58,C59,C60,C61,C62)
;
_olex2_submission_special_instructions 'No special instructions were received'

loop_
_space_group_symop_operation_xyz
'x, y, z'
'-x, -y, -z'

loop_
_atom_site_label
_atom_site_type_symbol
_atom_site_fract_x
_atom_site_fract_y
_atom_site_fract_z
_atom_site_U_iso_or_equiv
_atom_site_adp_type
_atom_site_occupancy
_atom_site_site_symmetry_order
_atom_site_calc_flag
_atom_site_refinement_flags_posn
_atom_site_refinement_flags_adp
_atom_site_refinement_flags_occupancy
_atom_site_disorder_assembly
_atom_site_disorder_group
Ag1 Ag 0.94348(6) 0.68888(5) 0.08618(5) 0.0715(3) Uani 1 1 d . . . . .
Ag2 Ag -0.04184(7) 0.20065(5) 0.60459(5) 0.0902(4) Uani 1 1 d . . . . .
F1 F 1.1210(5) 0.3254(4) 0.0837(4) 0.105(2) Uani 1 1 d . . . . .
F2 F 1.1066(7) 0.3493(5) 0.1973(5) 0.142(3) Uani 1 1 d . . . . .
F3 F 0.9745(6) 0.3047(4) 0.1556(5) 0.140(3) Uani 1 1 d . . . . .
F4 F 0.1364(7) -0.1739(5) 0.5542(5) 0.148(3) Uani 1 1 d . U . . .
F5 F -0.0123(9) -0.1499(6) 0.6151(9) 0.256(7) Uani 1 1 d . U . . .
F6 F 0.1268(14) -0.1745(8) 0.6674(7) 0.261(6) Uani 1 1 d . U . . .
F15 F 0.7034(4) 0.3895(3) 0.1975(3) 0.0652(14) Uani 1 1 d . . . . .
F16 F 0.5428(4) 0.2986(3) 0.2760(3) 0.0589(13) Uani 1 1 d . . . . .
F17 F 0.8092(4) 0.4380(4) 0.4251(3) 0.0762(15) Uani 1 1 d . . . . .
F18 F 0.6553(4) 0.3396(3) 0.5053(3) 0.0663(14) Uani 1 1 d . . . . .
F19 F 0.5503(4) 0.1288(3) 0.3880(3) 0.0660(14) Uani 1 1 d . . . . .
F20 F 0.3820(4) 0.0485(3) 0.4682(3) 0.0729(15) Uani 1 1 d . . . . .
F21 F 0.4327(4) 0.4055(3) 0.4992(3) 0.0607(13) Uani 1 1 d . . . . .
F22 F 0.2712(4) 0.3203(3) 0.5834(3) 0.0686(14) Uani 1 1 d . . . . .
O1 O 1.0615(6) 0.5219(5) 0.0747(4) 0.102(3) Uani 1 1 d . . . . .
O2 O 0.8992(6) 0.4949(5) 0.1278(4) 0.095(2) Uani 1 1 d . . . . .
O5 O 0.8392(4) 0.4668(4) 0.2726(3) 0.0669(18) Uani 1 1 d . . . . .
H5 H 0.8463 0.4631 0.2273 0.100 Uiso 1 1 d R . . . .
O6 O 0.2374(5) 0.1451(5) 0.5725(4) 0.0746(19) Uani 1 1 d D . . . .
H6A H 0.236(8) 0.090(4) 0.562(6) 0.089 Uiso 1 1 d DR . . . .
O7 O 0.1643(8) 0.0001(6) 0.5539(6) 0.165(5) Uani 1 1 d . . . . .
O8 O 0.0063(5) 0.0271(4) 0.6257(4) 0.080(2) Uani 1 1 d . . . . .
N1 N 1.0287(6) 0.7850(6) -0.0078(5) 0.071(2) Uani 1 1 d . . . . .
N2 N 1.7772(7) 1.1970(5) -0.3504(5) 0.073(2) Uani 1 1 d . . . . .
N3 N 0.7667(6) 0.7044(5) 0.1402(4) 0.065(2) Uani 1 1 d . . . . .
N4 N 0.0206(6) 0.3038(5) 0.5050(5) 0.066(2) Uani 1 1 d . . . . .
C1 C 1.0850(8) 0.8297(7) -0.0481(6) 0.060(3) Uani 1 1 d . . . . .
C2 C 1.1631(7) 0.8888(6) -0.0977(6) 0.057(2) Uani 1 1 d . . . . .
C3 C 1.1733(7) 0.9762(6) -0.0815(5) 0.061(3) Uani 1 1 d . . . . .
H3 H 1.1279 0.9995 -0.0416 0.073 Uiso 1 1 calc R . . . .
C4 C 1.2502(7) 1.0286(6) -0.1240(5) 0.061(3) Uani 1 1 d . . . . .
H4 H 1.2539 1.0895 -0.1145 0.074 Uiso 1 1 calc R . . . .
C5 C 1.3236(7) 0.9936(5) -0.1812(5) 0.045(2) Uani 1 1 d . . . . .
C6 C 1.3088(7) 0.9077(6) -0.1984(5) 0.060(3) Uani 1 1 d . . . . .
H6 H 1.3536 0.8849 -0.2387 0.072 Uiso 1 1 calc R . . . .
C7 C 1.2297(7) 0.8550(6) -0.1576(5) 0.059(2) Uani 1 1 d . . . . .
H7 H 1.2209 0.7972 -0.1701 0.071 Uiso 1 1 calc R . . . .
C8 C 1.4150(7) 1.0458(5) -0.2206(5) 0.051(2) Uani 1 1 d . . . . .
C9 C 1.4747(7) 1.0861(5) -0.1795(5) 0.054(2) Uani 1 1 d . . . . .
H9 H 1.4522 1.0853 -0.1280 0.064 Uiso 1 1 calc R . . . .
C10 C 1.5669(7) 1.1275(6) -0.2133(6) 0.059(3) Uani 1 1 d . . . . .
H10 H 1.6069 1.1534 -0.1848 0.070 Uiso 1 1 calc R . . . .
C11 C 1.5992(7) 1.1301(5) -0.2897(6) 0.049(2) Uani 1 1 d . . . . .
C12 C 1.5368(7) 1.0930(6) -0.3329(5) 0.054(2) Uani 1 1 d . . . . .
H12 H 1.5573 1.0962 -0.3849 0.065 Uiso 1 1 calc R . . . .
C13 C 1.4448(7) 1.0515(6) -0.2981(5) 0.057(2) Uani 1 1 d . . . . .
H13 H 1.4030 1.0274 -0.3267 0.068 Uiso 1 1 calc R . . . .
C14 C 1.6969(8) 1.1692(6) -0.3256(6) 0.061(3) Uani 1 1 d . . . . .
C15 C 0.9986(8) 0.4694(6) 0.1090(5) 0.052(2) Uani 1 1 d . . . . .
C16 C 1.0467(9) 0.3603(7) 0.1382(8) 0.077(3) Uani 1 1 d . . . . .
C17 C 0.6890(7) 0.6758(6) 0.1694(5) 0.051(2) Uani 1 1 d . . . . .
C18 C 0.5895(7) 0.6366(5) 0.2087(5) 0.044(2) Uani 1 1 d . . . . .
C19 C 0.5646(7) 0.6304(5) 0.2861(5) 0.051(2) Uani 1 1 d . . . . .
H19 H 0.6090 0.6542 0.3132 0.061 Uiso 1 1 calc R . . . .
C20 C 0.4752(7) 0.5895(5) 0.3236(5) 0.049(2) Uani 1 1 d . . . . .
H20 H 0.4589 0.5856 0.3760 0.059 Uiso 1 1 calc R . . . .
C21 C 0.4081(6) 0.5535(5) 0.2832(5) 0.044(2) Uani 1 1 d . . . . .
C22 C 0.4337(7) 0.5623(6) 0.2042(5) 0.056(2) Uani 1 1 d . . . . .
H22 H 0.3886 0.5405 0.1762 0.067 Uiso 1 1 calc R . . . .
C23 C 0.5247(7) 0.6026(6) 0.1675(5) 0.056(2) Uani 1 1 d . . . . .
H23 H 0.5422 0.6068 0.1151 0.067 Uiso 1 1 calc R . . . .
C24 C 0.3131(6) 0.5055(5) 0.3243(5) 0.046(2) Uani 1 1 d . . . . .
C25 C 0.2491(6) 0.5407(6) 0.3843(5) 0.050(2) Uani 1 1 d . . . . .
H25 H 0.2614 0.5976 0.3964 0.060 Uiso 1 1 calc R . . . .
C26 C 0.1661(7) 0.4911(6) 0.4268(5) 0.052(2) Uani 1 1 d . . . . .
H26 H 0.1216 0.5158 0.4664 0.062 Uiso 1 1 calc R . . . .
C27 C 0.1499(6) 0.4043(6) 0.4098(5) 0.044(2) Uani 1 1 d . . . . .
C28 C 0.2126(7) 0.3708(6) 0.3483(5) 0.050(2) Uani 1 1 d . . . . .
H28 H 0.2005 0.3143 0.3354 0.060 Uiso 1 1 calc R . . . .
C29 C 0.2922(6) 0.4214(6) 0.3068(5) 0.046(2) Uani 1 1 d . . . . .
H29 H 0.3338 0.3987 0.2655 0.055 Uiso 1 1 calc R . . . .
C30 C 0.0778(7) 0.3475(6) 0.4603(5) 0.048(2) Uani 1 1 d . . . . .
C31 C 0.0755(13) -0.1278(9) 0.6010(11) 0.126(6) Uani 1 1 d . U . . .
C32 C 0.0830(9) -0.0222(8) 0.5937(7) 0.079(3) Uani 1 1 d . U . . .
C45 C 0.7597(7) 0.4173(5) 0.3101(5) 0.045(2) Uani 1 1 d . . . . .
C46 C 0.7430(7) 0.4020(6) 0.3885(6) 0.049(2) Uani 1 1 d . . . . .
C47 C 0.6622(7) 0.3553(6) 0.4287(5) 0.049(2) Uani 1 1 d . . . . .
C48 C 0.5907(7) 0.3171(5) 0.3951(5) 0.044(2) Uani 1 1 d . . . . .
C49 C 0.6072(7) 0.3305(5) 0.3168(5) 0.046(2) Uani 1 1 d . . . . .
C50 C 0.6904(7) 0.3783(6) 0.2749(5) 0.047(2) Uani 1 1 d . . . . .
C51 C 0.4979(6) 0.2705(5) 0.4398(5) 0.044(2) Uani 1 1 d . . . . .
C52 C 0.4247(7) 0.3149(6) 0.4914(5) 0.048(2) Uani 1 1 d . . . . .
C53 C 0.3401(7) 0.2720(6) 0.5338(5) 0.053(2) Uani 1 1 d . . . . .
C54 C 0.3196(7) 0.1818(6) 0.5295(5) 0.052(2) Uani 1 1 d . . . . .
C55 C 0.3935(7) 0.1373(6) 0.4768(6) 0.059(3) Uani 1 1 d . . . . .
C56 C 0.4798(7) 0.1801(6) 0.4342(5) 0.050(2) Uani 1 1 d . . . . .
F7 F 0.6814(4) 0.1868(3) -0.0557(3) 0.0715(15) Uani 1 1 d . . . . .
F8 F 0.5241(4) 0.0868(3) 0.0168(3) 0.0676(14) Uani 1 1 d . . . . .
F9 F 0.5301(4) 0.4411(3) 0.0749(3) 0.0605(13) Uani 1 1 d . . . . .
F10 F 0.3671(4) 0.3466(3) 0.1410(3) 0.0574(13) Uani 1 1 d . . . . .
F11 F 0.2985(4) 0.1330(3) 0.0102(3) 0.0731(15) Uani 1 1 d . . . . .
F12 F 0.1398(4) 0.0344(4) 0.0848(3) 0.0843(17) Uani 1 1 d . . . . .
F13 F 0.3899(4) 0.1743(3) 0.2450(3) 0.0648(14) Uani 1 1 d . . . . .
F14 F 0.2240(4) 0.0855(4) 0.3180(3) 0.0778(16) Uani 1 1 d . . . . .
O3 O 0.6952(4) 0.3621(4) -0.0275(3) 0.0657(17) Uani 1 1 d . . . . .
H3A H 0.6955 0.4100 -0.0095 0.098 Uiso 1 1 d R . . . .
O4 O 0.0917(5) 0.0137(4) 0.2356(4) 0.081(2) Uani 1 1 d . . . . .
H4A H 0.0836 0.0139 0.2815 0.121 Uiso 1 1 d R . . . .
C33 C 0.6118(7) 0.3153(6) 0.0096(5) 0.047(2) Uani 1 1 d . . . . .
C34 C 0.6040(7) 0.2250(6) -0.0050(5) 0.052(2) Uani 1 1 d . . . . .
C35 C 0.5218(7) 0.1761(6) 0.0313(5) 0.052(2) Uani 1 1 d . . . . .
C36 C 0.4380(6) 0.2115(5) 0.0835(5) 0.042(2) Uani 1 1 d . . . . .
C37 C 0.4451(6) 0.3033(5) 0.0941(5) 0.046(2) Uani 1 1 d . . . . .
C38 C 0.5298(7) 0.3534(5) 0.0600(5) 0.047(2) Uani 1 1 d . . . . .
C39 C 0.3514(6) 0.1576(5) 0.1243(5) 0.045(2) Uani 1 1 d . . . . .
C40 C 0.2846(7) 0.1195(6) 0.0867(6) 0.052(2) Uani 1 1 d . . . . .
C41 C 0.2005(7) 0.0719(6) 0.1238(6) 0.057(2) Uani 1 1 d . . . . .
C42 C 0.1751(7) 0.0608(6) 0.2020(6) 0.053(2) Uani 1 1 d . . . . .
C43 C 0.2416(7) 0.0965(6) 0.2425(6) 0.052(2) Uani 1 1 d . . . . .
C44 C 0.3271(7) 0.1421(6) 0.2030(6) 0.052(2) Uani 1 1 d . . . . .
O9 O 0.7367(5) 0.5124(4) 0.0146(4) 0.087(2) Uani 1 1 d . . . . .
H9A H 0.7530 0.5091 0.0598 0.131 Uiso 1 1 d R . . . .
H9B H 0.7976 0.5191 -0.0133 0.131 Uiso 1 1 d R . . . .
C57 C 1.0425(7) 0.6236(4) 0.2410(5) 0.086(3) Uani 1 1 d . . . . .
H57 H 1.0625 0.5560 0.2435 0.103 Uiso 1 1 calc R . . . .
C58 C 1.1015(5) 0.6885(7) 0.1889(4) 0.085(3) Uani 1 1 d G . . . .
H58 H 1.1610 0.6644 0.1566 0.102 Uiso 1 1 calc R . . . .
C59 C 1.0716(6) 0.7896(7) 0.1851(4) 0.098(4) Uani 1 1 d G . . . .
H59 H 1.1111 0.8330 0.1503 0.117 Uiso 1 1 calc R . . . .
C60 C 0.9827(7) 0.8257(4) 0.2335(5) 0.081(3) Uani 1 1 d G . . . .
H60 H 0.9627 0.8934 0.2310 0.097 Uiso 1 1 calc R . . . .
C61 C 0.9237(5) 0.7608(6) 0.2856(4) 0.073(3) Uani 1 1 d G . . . .
H61 H 0.8642 0.7850 0.3179 0.088 Uiso 1 1 calc R . . . .
C62 C 0.9536(6) 0.6598(5) 0.2893(4) 0.082(3) Uani 1 1 d G . . . .
H62 H 0.9141 0.6163 0.3242 0.099 Uiso 1 1 calc R . . . .

loop_
_atom_site_aniso_label
_atom_site_aniso_U_11
_atom_site_aniso_U_22
_atom_site_aniso_U_33
_atom_site_aniso_U_23
_atom_site_aniso_U_13
_atom_site_aniso_U_12
Ag1 0.0706(5) 0.0655(5) 0.0783(6) -0.0153(4) 0.0172(4) -0.0265(4)
Ag2 0.0812(6) 0.0610(5) 0.1150(8) -0.0048(5) 0.0293(5) -0.0223(4)
F1 0.104(5) 0.072(4) 0.139(6) -0.048(4) -0.004(4) 0.010(3)
F2 0.148(7) 0.138(6) 0.134(7) -0.029(5) -0.077(6) 0.025(5)
F3 0.144(6) 0.075(4) 0.196(8) -0.018(4) 0.046(6) -0.058(4)
F4 0.147(6) 0.098(5) 0.202(9) -0.068(6) 0.003(6) 0.004(4)
F5 0.187(9) 0.122(7) 0.486(17) -0.143(9) 0.132(11) -0.093(7)
F6 0.433(16) 0.117(8) 0.202(11) -0.007(7) -0.077(11) 0.019(9)
F15 0.070(3) 0.088(4) 0.042(3) -0.019(3) 0.005(3) -0.025(3)
F16 0.056(3) 0.076(3) 0.053(3) -0.024(3) -0.005(3) -0.018(3)
F17 0.073(3) 0.106(4) 0.063(4) -0.029(3) -0.010(3) -0.031(3)
F18 0.073(3) 0.088(4) 0.045(4) -0.018(3) -0.006(3) -0.023(3)
F19 0.069(3) 0.059(3) 0.072(4) -0.031(3) 0.014(3) -0.010(2)
F20 0.072(3) 0.059(3) 0.090(4) -0.023(3) 0.012(3) -0.021(3)
F21 0.059(3) 0.062(3) 0.068(4) -0.027(3) -0.001(3) -0.014(2)
F22 0.058(3) 0.093(4) 0.059(4) -0.028(3) 0.012(3) -0.017(3)
O1 0.129(6) 0.071(5) 0.112(7) -0.042(4) 0.054(5) -0.046(4)
O2 0.069(5) 0.123(6) 0.064(5) -0.011(4) 0.012(4) 0.024(4)
O5 0.053(4) 0.093(4) 0.065(5) -0.029(4) 0.012(3) -0.031(3)
O6 0.061(4) 0.087(5) 0.078(5) -0.022(4) 0.021(4) -0.031(4)
O7 0.178(9) 0.123(7) 0.212(11) -0.087(7) 0.124(9) -0.095(7)
O8 0.085(5) 0.051(4) 0.094(6) -0.008(4) 0.019(4) -0.017(3)
N1 0.046(5) 0.086(6) 0.077(7) -0.003(5) -0.003(4) -0.024(4)
N2 0.058(5) 0.071(5) 0.085(7) -0.013(5) -0.005(5) -0.008(4)
N3 0.067(5) 0.064(5) 0.057(6) 0.001(4) 0.008(4) -0.018(4)
N4 0.072(5) 0.060(5) 0.066(6) -0.019(4) 0.009(5) -0.017(4)
C1 0.059(6) 0.069(6) 0.056(7) -0.017(5) -0.005(5) -0.016(5)
C2 0.047(6) 0.057(6) 0.067(7) -0.004(5) -0.006(5) -0.014(4)
C3 0.062(6) 0.064(6) 0.057(7) -0.021(5) 0.006(5) -0.012(5)
C4 0.073(6) 0.059(6) 0.058(7) -0.028(5) 0.012(5) -0.017(5)
C5 0.052(5) 0.047(5) 0.039(6) -0.012(4) -0.001(4) -0.011(4)
C6 0.060(6) 0.060(6) 0.068(7) -0.031(5) 0.007(5) -0.018(5)
C7 0.054(6) 0.065(6) 0.068(7) -0.021(5) -0.001(5) -0.024(5)
C8 0.061(6) 0.039(5) 0.050(6) -0.010(4) 0.006(5) -0.010(4)
C9 0.059(6) 0.049(5) 0.057(6) -0.026(5) 0.000(5) -0.005(4)
C10 0.045(5) 0.053(5) 0.084(8) -0.022(5) -0.004(5) -0.014(4)
C11 0.048(5) 0.041(5) 0.057(7) -0.006(5) -0.004(5) -0.012(4)
C12 0.055(6) 0.063(6) 0.038(6) -0.005(5) 0.000(5) -0.004(5)
C13 0.060(6) 0.062(6) 0.052(7) -0.013(5) -0.002(5) -0.016(5)
C14 0.047(6) 0.053(6) 0.080(8) -0.014(5) -0.009(6) 0.001(5)
C15 0.051(6) 0.050(5) 0.054(6) -0.017(5) 0.010(5) -0.012(5)
C16 0.064(7) 0.063(7) 0.108(11) -0.033(7) -0.003(7) -0.008(6)
C17 0.057(6) 0.046(5) 0.048(6) -0.004(4) -0.009(5) -0.013(4)
C18 0.053(5) 0.037(5) 0.043(6) -0.007(4) -0.006(5) -0.007(4)
C19 0.059(6) 0.049(5) 0.051(7) -0.017(5) -0.001(5) -0.016(4)
C20 0.059(6) 0.058(5) 0.036(6) -0.022(4) -0.002(5) -0.013(4)
C21 0.034(5) 0.048(5) 0.049(6) -0.018(4) 0.002(4) 0.001(4)
C22 0.052(6) 0.068(6) 0.051(7) -0.013(5) -0.005(5) -0.018(5)
C23 0.072(6) 0.062(6) 0.031(6) -0.011(5) 0.004(5) -0.010(5)
C24 0.043(5) 0.051(5) 0.047(6) -0.018(4) -0.003(4) -0.009(4)
C25 0.042(5) 0.052(5) 0.066(7) -0.030(5) -0.009(5) -0.007(4)
C26 0.050(5) 0.056(5) 0.051(6) -0.021(5) 0.005(5) -0.006(4)
C27 0.035(5) 0.052(5) 0.047(6) -0.010(4) -0.001(4) -0.015(4)
C28 0.061(6) 0.056(5) 0.040(6) -0.018(4) 0.005(5) -0.022(4)
C29 0.046(5) 0.062(5) 0.037(5) -0.023(4) -0.008(4) -0.007(4)
C30 0.047(5) 0.046(5) 0.051(6) -0.010(5) -0.008(5) -0.007(4)
C31 0.098(10) 0.056(6) 0.199(17) -0.028(10) 0.044(12) 0.003(7)
C32 0.062(7) 0.083(6) 0.106(10) -0.050(7) 0.009(7) -0.021(6)
C45 0.042(5) 0.046(5) 0.045(6) -0.008(4) -0.001(5) -0.006(4)
C46 0.038(5) 0.061(6) 0.059(7) -0.020(5) -0.017(5) -0.015(4)
C47 0.044(5) 0.066(6) 0.037(6) -0.020(5) -0.003(5) -0.003(4)
C48 0.052(5) 0.042(5) 0.034(6) -0.009(4) 0.005(4) -0.004(4)
C49 0.043(5) 0.047(5) 0.052(7) -0.016(5) -0.009(5) -0.009(4)
C50 0.046(5) 0.052(5) 0.039(6) -0.014(5) 0.000(5) 0.002(4)
C51 0.042(5) 0.049(5) 0.043(6) -0.013(4) -0.003(4) -0.009(4)
C52 0.045(5) 0.061(6) 0.040(6) -0.018(5) 0.000(4) -0.007(4)
C53 0.042(5) 0.072(6) 0.040(6) -0.014(5) 0.009(4) -0.004(5)
C54 0.047(6) 0.057(6) 0.050(6) -0.001(5) -0.009(5) -0.013(5)
C55 0.053(6) 0.045(5) 0.075(7) -0.008(5) -0.007(5) -0.003(4)
C56 0.047(5) 0.047(5) 0.049(6) -0.011(5) 0.004(5) -0.001(4)
F7 0.068(3) 0.084(3) 0.061(4) -0.031(3) 0.022(3) -0.010(3)
F8 0.093(4) 0.050(3) 0.064(4) -0.030(3) -0.001(3) -0.008(3)
F9 0.065(3) 0.061(3) 0.065(4) -0.027(3) 0.003(3) -0.025(2)
F10 0.054(3) 0.060(3) 0.065(4) -0.031(3) 0.009(3) -0.013(2)
F11 0.095(4) 0.076(4) 0.055(4) -0.015(3) -0.013(3) -0.026(3)
F12 0.082(4) 0.077(4) 0.107(5) -0.022(3) -0.028(4) -0.029(3)
F13 0.073(3) 0.079(3) 0.053(3) -0.023(3) 0.000(3) -0.033(3)
F14 0.088(4) 0.099(4) 0.051(4) -0.014(3) 0.008(3) -0.038(3)
O3 0.062(4) 0.076(4) 0.064(4) -0.022(3) 0.016(3) -0.027(3)
O4 0.084(5) 0.083(4) 0.085(5) -0.017(4) 0.005(4) -0.046(4)
C33 0.044(5) 0.055(5) 0.044(6) -0.010(4) 0.001(4) -0.018(4)
C34 0.036(5) 0.073(6) 0.050(6) -0.026(5) -0.004(4) -0.003(5)
C35 0.062(6) 0.044(5) 0.050(6) -0.014(4) 0.002(5) -0.008(4)
C36 0.045(5) 0.044(5) 0.037(5) -0.004(4) -0.011(4) -0.007(4)
C37 0.047(5) 0.048(5) 0.043(6) -0.017(4) 0.008(4) -0.007(4)
C38 0.057(6) 0.039(5) 0.046(6) -0.011(4) -0.004(5) -0.007(4)
C39 0.044(5) 0.052(5) 0.039(6) -0.008(4) 0.000(4) -0.013(4)
C40 0.057(6) 0.047(5) 0.048(7) -0.005(5) -0.007(5) -0.008(4)
C41 0.051(6) 0.057(6) 0.073(8) -0.020(5) -0.024(6) -0.014(5)
C42 0.057(6) 0.050(5) 0.045(7) 0.003(5) -0.007(5) -0.008(5)
C43 0.045(5) 0.046(5) 0.060(7) -0.008(5) -0.002(5) -0.002(4)
C44 0.055(6) 0.042(5) 0.059(7) -0.011(5) -0.015(5) -0.003(4)
O9 0.085(5) 0.111(5) 0.073(5) -0.016(4) 0.009(4) -0.048(4)
C57 0.085(8) 0.074(7) 0.104(10) -0.028(7) -0.041(7) 0.004(6)
C58 0.066(7) 0.138(10) 0.059(8) -0.052(8) -0.004(6) 0.000(8)
C59 0.087(9) 0.138(11) 0.070(9) -0.002(8) 0.004(7) -0.056(8)
C60 0.093(8) 0.076(7) 0.087(9) -0.025(7) -0.033(7) -0.021(6)
C61 0.069(7) 0.116(9) 0.052(7) -0.042(7) 0.008(5) -0.034(7)
C62 0.096(9) 0.092(8) 0.063(8) -0.006(6) 0.002(7) -0.045(7)

loop_
_atom_type_symbol
_atom_type_description
_atom_type_scat_dispersion_real
_atom_type_scat_dispersion_imag
_atom_type_scat_source
C C 0.0033 0.0016 'International Tables Vol C Tables 4.2.6.8 and 6.1.1.4'
H H 0.0000 0.0000 'International Tables Vol C Tables 4.2.6.8 and 6.1.1.4'
Ag Ag -0.8971 1.1015 'International Tables Vol C Tables 4.2.6.8 and 6.1.1.4'
N N 0.0061 0.0033 'International Tables Vol C Tables 4.2.6.8 and 6.1.1.4'
O O 0.0106 0.0060 'International Tables Vol C Tables 4.2.6.8 and 6.1.1.4'
F F 0.0171 0.0103 'International Tables Vol C Tables 4.2.6.8 and 6.1.1.4'

loop_
_geom_angle_atom_site_label_1
_geom_angle_atom_site_label_2
_geom_angle_atom_site_label_3
_geom_angle
_geom_angle_site_symmetry_1
_geom_angle_site_symmetry_3
N1 Ag1 O1 99.7(3) . .
N1 Ag1 N3 132.5(3) . .
N3 Ag1 O1 122.0(2) . .
N2 Ag2 O8 92.8(2) 1_346 .
N4 Ag2 O8 124.9(2) . .
N4 Ag2 N2 127.4(3) . 1_346
C15 O1 Ag1 99.7(6) . .
C45 O5 H5 109.5 . .
C54 O6 H6A 108(6) . .
C32 O8 Ag2 128.0(7) . .
C1 N1 Ag1 169.2(8) . .
C14 N2 Ag2 161.7(7) . 1_764
C17 N3 Ag1 154.3(7) . .
C30 N4 Ag2 163.3(8) . .
N1 C1 C2 176.6(11) . .
C3 C2 C1 119.1(9) . .
C3 C2 C7 120.1(8) . .
C7 C2 C1 120.7(8) . .
C2 C3 H3 120.2 . .
C4 C3 C2 119.6(8) . .
C4 C3 H3 120.2 . .
C3 C4 H4 119.1 . .
C3 C4 C5 121.8(8) . .
C5 C4 H4 119.1 . .
C4 C5 C8 120.9(7) . .
C6 C5 C4 117.4(7) . .
C6 C5 C8 121.7(7) . .
C5 C6 H6 119.2 . .
C7 C6 C5 121.7(8) . .
C7 C6 H6 119.2 . .
C2 C7 H7 120.4 . .
C6 C7 C2 119.2(8) . .
C6 C7 H7 120.4 . .
C9 C8 C5 120.1(8) . .
C13 C8 C5 120.5(8) . .
C13 C8 C9 119.4(8) . .
C8 C9 H9 119.4 . .
C10 C9 C8 121.3(8) . .
C10 C9 H9 119.4 . .
C9 C10 H10 120.3 . .
C11 C10 C9 119.4(9) . .
C11 C10 H10 120.3 . .
C10 C11 C12 119.9(8) . .
C10 C11 C14 120.6(9) . .
C12 C11 C14 119.4(9) . .
C11 C12 H12 120.0 . .
C13 C12 C11 119.9(8) . .
C13 C12 H12 120.0 . .
C8 C13 H13 120.0 . .
C12 C13 C8 120.0(9) . .
C12 C13 H13 120.0 . .
N2 C14 C11 176.1(11) . .
O1 C15 O2 126.4(9) . .
O1 C15 C16 118.1(8) . .
O2 C15 C16 115.3(8) . .
F1 C16 C15 110.3(9) . .
F2 C16 F1 105.2(9) . .
F2 C16 C15 109.8(8) . .
F3 C16 F1 106.0(9) . .
F3 C16 F2 110.1(11) . .
F3 C16 C15 114.8(9) . .
N3 C17 C18 178.6(10) . .
C19 C18 C17 120.4(8) . .
C19 C18 C23 120.7(8) . .
C23 C18 C17 118.8(8) . .
C18 C19 H19 119.7 . .
C20 C19 C18 120.5(8) . .
C20 C19 H19 119.7 . .
C19 C20 H20 120.0 . .
C19 C20 C21 120.0(8) . .
C21 C20 H20 120.0 . .
C20 C21 C24 120.2(8) . .
C22 C21 C20 118.5(7) . .
C22 C21 C24 121.3(8) . .
C21 C22 H22 119.6 . .
C23 C22 C21 120.8(8) . .
C23 C22 H22 119.6 . .
C18 C23 H23 120.3 . .
C22 C23 C18 119.4(8) . .
C22 C23 H23 120.3 . .
C25 C24 C21 120.1(7) . .
C25 C24 C29 118.9(7) . .
C29 C24 C21 120.9(7) . .
C24 C25 H25 119.9 . .
C24 C25 C26 120.1(7) . .
C26 C25 H25 119.9 . .
C25 C26 H26 120.1 . .
C25 C26 C27 119.7(7) . .
C27 C26 H26 120.1 . .
C26 C27 C30 118.8(8) . .
C28 C27 C26 119.7(7) . .
C28 C27 C30 121.3(7) . .
C27 C28 H28 120.3 . .
C29 C28 C27 119.5(7) . .
C29 C28 H28 120.3 . .
C24 C29 H29 119.0 . .
C28 C29 C24 122.0(7) . .
C28 C29 H29 119.0 . .
N4 C30 C27 175.7(9) . .
F4 C31 F6 100.2(12) . .
F4 C31 C32 118.1(12) . .
F5 C31 F4 111.8(16) . .
F5 C31 F6 101.6(16) . .
F5 C31 C32 118.3(12) . .
F6 C31 C32 102.9(16) . .
O7 C32 O8 130.8(10) . .
O7 C32 C31 112.4(10) . .
O8 C32 C31 116.7(10) . .
O5 C45 C46 120.0(8) . .
O5 C45 C50 124.0(8) . .
C46 C45 C50 116.0(8) . .
F17 C46 C45 117.9(8) . .
C47 C46 F17 119.8(9) . .
C47 C46 C45 122.2(8) . .
F18 C47 C46 118.2(8) . .
F18 C47 C48 118.6(8) . .
C46 C47 C48 123.0(9) . .
C47 C48 C51 122.3(8) . .
C49 C48 C47 115.5(8) . .
C49 C48 C51 122.0(8) . .
F16 C49 C48 122.2(8) . .
F16 C49 C50 115.8(8) . .
C48 C49 C50 122.0(8) . .
F15 C50 C45 119.0(8) . .
F15 C50 C49 119.7(8) . .
C49 C50 C45 121.2(8) . .
C52 C51 C48 121.5(7) . .
C56 C51 C48 123.0(7) . .
C56 C51 C52 115.5(7) . .
F21 C52 C51 120.1(7) . .
F21 C52 C53 117.8(7) . .
C53 C52 C51 122.0(8) . .
F22 C53 C52 118.7(8) . .
F22 C53 C54 117.3(7) . .
C52 C53 C54 124.0(8) . .
O6 C54 C53 120.5(8) . .
O6 C54 C55 125.8(8) . .
C53 C54 C55 113.8(8) . .
F20 C55 C54 119.0(8) . .
F20 C55 C56 118.5(8) . .
C56 C55 C54 122.4(8) . .
F19 C56 C51 119.8(7) . .
F19 C56 C55 117.9(7) . .
C51 C56 C55 122.2(8) . .
C33 O3 H3A 109.5 . .
C42 O4 H4A 109.5 . .
O3 C33 C34 119.3(7) . .
O3 C33 C38 123.5(7) . .
C38 C33 C34 117.1(7) . .
F7 C34 C33 118.6(8) . .
C35 C34 F7 120.6(8) . .
C35 C34 C33 120.8(8) . .
F8 C35 C34 116.9(7) . .
F8 C35 C36 119.3(7) . .
C34 C35 C36 123.8(8) . .
C35 C36 C39 123.9(7) . .
C37 C36 C35 113.9(7) . .
C37 C36 C39 122.3(7) . .
F10 C37 C36 119.5(7) . .
F10 C37 C38 116.8(7) . .
C38 C37 C36 123.6(7) . .
F9 C38 C33 120.3(7) . .
F9 C38 C37 119.0(7) . .
C37 C38 C33 120.6(7) . .
C40 C39 C36 122.1(8) . .
C40 C39 C44 114.7(8) . .
C44 C39 C36 123.2(8) . .
F11 C40 C39 119.6(8) . .
F11 C40 C41 117.5(9) . .
C41 C40 C39 122.8(9) . .
F12 C41 C40 120.3(9) . .
F12 C41 C42 118.3(9) . .
C40 C41 C42 121.4(9) . .
O4 C42 C41 119.0(9) . .
O4 C42 C43 123.1(9) . .
C41 C42 C43 117.8(9) . .
F14 C43 C42 120.8(8) . .
F14 C43 C44 120.4(9) . .
C44 C43 C42 118.8(9) . .
F13 C44 C39 119.1(8) . .
F13 C44 C43 116.4(9) . .
C43 C44 C39 124.5(9) . .
H9A O9 H9B 104.5 . .
C58 C57 H57 120.0 . .
C58 C57 C62 120.0 . .
C62 C57 H57 120.0 . .
C57 C58 H58 120.0 . .
C57 C58 C59 120.0 . .
C59 C58 H58 120.0 . .
C58 C59 H59 120.0 . .
C58 C59 C60 120.0 . .
C60 C59 H59 120.0 . .
C59 C60 H60 120.0 . .
C61 C60 C59 120.0 . .
C61 C60 H60 120.0 . .
C60 C61 H61 120.0 . .
C60 C61 C62 120.0 . .
C62 C61 H61 120.0 . .
C57 C62 H62 120.0 . .
C61 C62 C57 120.0 . .
C61 C62 H62 120.0 . .

loop_
_geom_bond_atom_site_label_1
_geom_bond_atom_site_label_2
_geom_bond_distance
_geom_bond_site_symmetry_2
Ag1 O1 2.540(6) .
Ag1 N1 2.197(8) .
Ag1 N3 2.233(8) .
Ag2 O8 2.355(6) .
Ag2 N2 2.253(8) 1_346
Ag2 N4 2.188(8) .
F1 C16 1.358(11) .
F2 C16 1.326(12) .
F3 C16 1.261(10) .
F4 C31 1.261(14) .
F5 C31 1.156(14) .
F6 C31 1.375(19) .
F15 C50 1.356(9) .
F16 C49 1.346(9) .
F17 C46 1.344(9) .
F18 C47 1.337(9) .
F19 C56 1.342(8) .
F20 C55 1.343(9) .
F21 C52 1.349(8) .
F22 C53 1.353(8) .
O1 C15 1.191(9) .
O2 C15 1.215(9) .
O5 H5 0.8202 .
O5 C45 1.332(9) .
O6 H6A 0.85(2) .
O6 C54 1.302(9) .
O7 C32 1.196(11) .
O8 C32 1.215(10) .
N1 C1 1.110(10) .
N2 Ag2 2.253(8) 1_764
N2 C14 1.128(10) .
N3 C17 1.125(9) .
N4 C30 1.146(9) .
C1 C2 1.468(12) .
C2 C3 1.373(11) .
C2 C7 1.384(11) .
C3 H3 0.9300 .
C3 C4 1.359(11) .
C4 H4 0.9300 .
C4 C5 1.389(10) .
C5 C6 1.377(10) .
C5 C8 1.474(10) .
C6 H6 0.9300 .
C6 C7 1.372(10) .
C7 H7 0.9300 .
C8 C9 1.384(11) .
C8 C13 1.382(11) .
C9 H9 0.9300 .
C9 C10 1.379(10) .
C10 H10 0.9300 .
C10 C11 1.375(11) .
C11 C12 1.403(11) .
C11 C14 1.430(12) .
C12 H12 0.9300 .
C12 C13 1.381(10) .
C13 H13 0.9300 .
C15 C16 1.523(12) .
C17 C18 1.465(11) .
C18 C19 1.372(11) .
C18 C23 1.373(11) .
C19 H19 0.9300 .
C19 C20 1.364(10) .
C20 H20 0.9300 .
C20 C21 1.399(10) .
C21 C22 1.397(11) .
C21 C24 1.488(10) .
C22 H22 0.9300 .
C22 C23 1.372(10) .
C23 H23 0.9300 .
C24 C25 1.380(10) .
C24 C29 1.382(10) .
C25 H25 0.9300 .
C25 C26 1.392(10) .
C26 H26 0.9300 .
C26 C27 1.396(10) .
C27 C28 1.384(10) .
C27 C30 1.408(11) .
C28 H28 0.9300 .
C28 C29 1.363(10) .
C29 H29 0.9300 .
C31 C32 1.493(15) .
C45 C46 1.370(11) .
C45 C50 1.384(11) .
C46 C47 1.338(11) .
C47 C48 1.378(11) .
C48 C49 1.370(11) .
C48 C51 1.477(10) .
C49 C50 1.377(11) .
C51 C52 1.374(10) .
C51 C56 1.374(10) .
C52 C53 1.360(10) .
C53 C54 1.374(11) .
C54 C55 1.393(11) .
C55 C56 1.376(11) .
F7 C34 1.348(8) .
F8 C35 1.346(8) .
F9 C38 1.334(8) .
F10 C37 1.338(8) .
F11 C40 1.337(9) .
F12 C41 1.340(9) .
F13 C44 1.349(9) .
F14 C43 1.324(10) .
O3 H3A 0.8200 .
O3 C33 1.346(8) .
O4 H4A 0.8199 .
O4 C42 1.332(9) .
C33 C34 1.392(11) .
C33 C38 1.374(10) .
C34 C35 1.347(10) .
C35 C36 1.394(10) .
C36 C37 1.381(10) .
C36 C39 1.449(10) .
C37 C38 1.371(10) .
C39 C40 1.380(11) .
C39 C44 1.384(11) .
C40 C41 1.358(11) .
C41 C42 1.381(12) .
C42 C43 1.392(12) .
C43 C44 1.370(11) .
O9 H9A 0.8502 .
O9 H9B 0.8500 .
C57 H57 0.9300 .
C57 C58 1.3900 .
C57 C62 1.3900 .
C58 H58 0.9300 .
C58 C59 1.3900 .
C59 H59 0.9300 .
C59 C60 1.3900 .
C60 H60 0.9300 .
C60 C61 1.3900 .
C61 H61 0.9300 .
C61 C62 1.3900 .
C62 H62 0.9300 .

loop_
_geom_torsion_atom_site_label_1
_geom_torsion_atom_site_label_2
_geom_torsion_atom_site_label_3
_geom_torsion_atom_site_label_4
_geom_torsion
_geom_torsion_site_symmetry_1
_geom_torsion_site_symmetry_2
_geom_torsion_site_symmetry_3
_geom_torsion_site_symmetry_4
Ag1 O1 C15 O2 13.5(12) . . . .
Ag1 O1 C15 C16 -161.7(8) . . . .
Ag2 O8 C32 O7 14(2) . . . .
Ag2 O8 C32 C31 -162.8(11) . . . .
F4 C31 C32 O7 -15(2) . . . .
F4 C31 C32 O8 162.6(14) . . . .
F5 C31 C32 O7 -155.0(19) . . . .
F5 C31 C32 O8 23(3) . . . .
F6 C31 C32 O7 94.1(16) . . . .
F6 C31 C32 O8 -88.3(15) . . . .
F16 C49 C50 F15 -0.6(10) . . . .
F16 C49 C50 C45 177.8(6) . . . .
F17 C46 C47 F18 -4.8(11) . . . .
F17 C46 C47 C48 179.6(7) . . . .
F18 C47 C48 C49 -176.0(7) . . . .
F18 C47 C48 C51 7.7(11) . . . .
F20 C55 C56 F19 -2.2(13) . . . .
F20 C55 C56 C51 -179.6(8) . . . .
F21 C52 C53 F22 -2.5(12) . . . .
F21 C52 C53 C54 177.5(8) . . . .
F22 C53 C54 O6 -0.6(13) . . . .
F22 C53 C54 C55 179.6(7) . . . .
O1 C15 C16 F1 -42.4(13) . . . .
O1 C15 C16 F2 73.1(12) . . . .
O1 C15 C16 F3 -162.2(11) . . . .
O2 C15 C16 F1 141.8(9) . . . .
O2 C15 C16 F2 -102.7(10) . . . .
O2 C15 C16 F3 22.1(15) . . . .
O5 C45 C46 F17 -0.2(11) . . . .
O5 C45 C46 C47 178.1(7) . . . .
O5 C45 C50 F15 0.5(11) . . . .
O5 C45 C50 C49 -178.0(7) . . . .
O6 C54 C55 F20 -0.3(14) . . . .
O6 C54 C55 C56 -178.9(9) . . . .
C1 C2 C3 C4 176.0(8) . . . .
C1 C2 C7 C6 -174.2(9) . . . .
C2 C3 C4 C5 -3.5(14) . . . .
C3 C2 C7 C6 2.6(14) . . . .
C3 C4 C5 C6 5.9(14) . . . .
C3 C4 C5 C8 -172.9(9) . . . .
C4 C5 C6 C7 -4.1(14) . . . .
C4 C5 C8 C9 39.4(12) . . . .
C4 C5 C8 C13 -143.2(8) . . . .
C5 C6 C7 C2 -0.1(14) . . . .
C5 C8 C9 C10 174.2(7) . . . .
C5 C8 C13 C12 -174.4(7) . . . .
C6 C5 C8 C9 -139.3(9) . . . .
C6 C5 C8 C13 38.1(12) . . . .
C7 C2 C3 C4 -0.9(14) . . . .
C8 C5 C6 C7 174.7(8) . . . .
C8 C9 C10 C11 1.0(12) . . . .
C9 C8 C13 C12 3.1(12) . . . .
C9 C10 C11 C12 1.5(12) . . . .
C9 C10 C11 C14 -177.6(7) . . . .
C10 C11 C12 C13 -1.7(12) . . . .
C11 C12 C13 C8 -0.6(12) . . . .
C13 C8 C9 C10 -3.3(12) . . . .
C14 C11 C12 C13 177.4(7) . . . .
C17 C18 C19 C20 -176.8(7) . . . .
C17 C18 C23 C22 177.6(7) . . . .
C18 C19 C20 C21 0.0(12) . . . .
C19 C18 C23 C22 0.3(12) . . . .
C19 C20 C21 C22 -1.2(11) . . . .
C19 C20 C21 C24 177.7(7) . . . .
C20 C21 C22 C23 2.0(12) . . . .
C20 C21 C24 C25 36.9(11) . . . .
C20 C21 C24 C29 -138.7(8) . . . .
C21 C22 C23 C18 -1.5(12) . . . .
C21 C24 C25 C26 -174.9(8) . . . .
C21 C24 C29 C28 173.8(8) . . . .
C22 C21 C24 C25 -144.2(8) . . . .
C22 C21 C24 C29 40.2(11) . . . .
C23 C18 C19 C20 0.5(12) . . . .
C24 C21 C22 C23 -177.0(7) . . . .
C24 C25 C26 C27 1.7(13) . . . .
C25 C24 C29 C28 -1.9(13) . . . .
C25 C26 C27 C28 -3.2(13) . . . .
C25 C26 C27 C30 170.5(8) . . . .
C26 C27 C28 C29 2.2(12) . . . .
C27 C28 C29 C24 0.3(13) . . . .
C29 C24 C25 C26 0.8(12) . . . .
C30 C27 C28 C29 -171.4(8) . . . .
C45 C46 C47 F18 177.0(7) . . . .
C45 C46 C47 C48 1.3(13) . . . .
C46 C45 C50 F15 -179.1(7) . . . .
C46 C45 C50 C49 2.5(11) . . . .
C46 C47 C48 C49 -0.3(11) . . . .
C46 C47 C48 C51 -176.6(7) . . . .
C47 C48 C49 F16 -178.9(6) . . . .
C47 C48 C49 C50 0.5(11) . . . .
C47 C48 C51 C52 47.7(11) . . . .
C47 C48 C51 C56 -130.9(9) . . . .
C48 C49 C50 F15 179.9(7) . . . .
C48 C49 C50 C45 -1.6(12) . . . .
C48 C51 C52 F21 3.8(13) . . . .
C48 C51 C52 C53 -178.9(8) . . . .
C48 C51 C56 F19 2.0(13) . . . .
C48 C51 C56 C55 179.4(8) . . . .
C49 C48 C51 C52 -128.3(9) . . . .
C49 C48 C51 C56 53.1(12) . . . .
C50 C45 C46 F17 179.4(6) . . . .
C50 C45 C46 C47 -2.3(12) . . . .
C51 C48 C49 F16 -2.6(11) . . . .
C51 C48 C49 C50 176.8(7) . . . .
C51 C52 C53 F22 -179.9(8) . . . .
C51 C52 C53 C54 0.2(14) . . . .
C52 C51 C56 F19 -176.8(7) . . . .
C52 C51 C56 C55 0.6(13) . . . .
C52 C53 C54 O6 179.3(8) . . . .
C52 C53 C54 C55 -0.5(14) . . . .
C53 C54 C55 F20 179.5(8) . . . .
C53 C54 C55 C56 0.9(13) . . . .
C54 C55 C56 F19 176.4(8) . . . .
C54 C55 C56 C51 -1.1(15) . . . .
C56 C51 C52 F21 -177.5(8) . . . .
C56 C51 C52 C53 -0.2(13) . . . .
F7 C34 C35 F8 2.7(13) . . . .
F7 C34 C35 C36 -179.1(8) . . . .
F8 C35 C36 C37 179.4(8) . . . .
F8 C35 C36 C39 0.1(13) . . . .
F10 C37 C38 F9 -0.1(12) . . . .
F10 C37 C38 C33 -178.5(7) . . . .
F11 C40 C41 F12 4.5(11) . . . .
F11 C40 C41 C42 -175.5(7) . . . .
F12 C41 C42 O4 -0.1(12) . . . .
F12 C41 C42 C43 177.4(7) . . . .
F14 C43 C44 F13 -0.2(11) . . . .
F14 C43 C44 C39 -179.6(7) . . . .
O3 C33 C34 F7 0.6(13) . . . .
O3 C33 C34 C35 179.8(8) . . . .
O3 C33 C38 F9 -0.5(13) . . . .
O3 C33 C38 C37 178.0(8) . . . .
O4 C42 C43 F14 -0.5(12) . . . .
O4 C42 C43 C44 178.5(7) . . . .
C33 C34 C35 F8 -176.5(8) . . . .
C33 C34 C35 C36 1.7(14) . . . .
C34 C33 C38 F9 -178.0(8) . . . .
C34 C33 C38 C37 0.4(13) . . . .
C34 C35 C36 C37 1.2(13) . . . .
C34 C35 C36 C39 -178.1(9) . . . .
C35 C36 C37 F10 177.8(7) . . . .
C35 C36 C37 C38 -3.4(13) . . . .
C35 C36 C39 C40 -52.1(11) . . . .
C35 C36 C39 C44 129.5(9) . . . .
C36 C37 C38 F9 -178.9(8) . . . .
C36 C37 C38 C33 2.7(14) . . . .
C36 C39 C40 F11 -0.6(11) . . . .
C36 C39 C40 C41 -177.6(7) . . . .
C36 C39 C44 F13 -3.3(12) . . . .
C36 C39 C44 C43 176.0(7) . . . .
C37 C36 C39 C40 128.6(9) . . . .
C37 C36 C39 C44 -49.7(12) . . . .
C38 C33 C34 F7 178.2(7) . . . .
C38 C33 C34 C35 -2.5(13) . . . .
C39 C36 C37 F10 -2.9(13) . . . .
C39 C36 C37 C38 175.9(8) . . . .
C39 C40 C41 F12 -178.5(7) . . . .
C39 C40 C41 C42 1.5(13) . . . .
C40 C39 C44 F13 178.3(6) . . . .
C40 C39 C44 C43 -2.5(12) . . . .
C40 C41 C42 O4 179.9(7) . . . .
C40 C41 C42 C43 -2.6(12) . . . .
C41 C42 C43 F14 -177.9(7) . . . .
C41 C42 C43 C44 1.1(11) . . . .
C42 C43 C44 F13 -179.2(6) . . . .
C42 C43 C44 C39 1.5(12) . . . .
C44 C39 C40 F11 177.9(7) . . . .
C44 C39 C40 C41 0.9(11) . . . .
C57 C58 C59 C60 0.0 . . . .
C58 C57 C62 C61 0.0 . . . .
C58 C59 C60 C61 0.0 . . . .
C59 C60 C61 C62 0.0 . . . .
C60 C61 C62 C57 0.0 . . . .
C62 C57 C58 C59 0.0 . . . .
